data_2201982
loop_
_publ_author_name
'Luck, Rudy L.'
'Li, Kexue'
'Bates, Dallas K.'

_publ_section_title
;6-Methyl-11<i>a</i>,12-dihydro-6<i>H</i>-quino[3,2-<i>b</i>][1,4]benzothiazine:
 an amidine formed under unusual conditions
;
_journal_issue 3
_journal_name_full 'Acta Crystallographica Section E'
_journal_page_first o302
_journal_page_last o303
_journal_paper_doi 10.1107/S1600536803002988
_journal_volume 59
_journal_year 2003
_chemical_formula_iupac 'C16 H14 N2 S1'
_chemical_formula_moiety 'C16 H14 N2 S1'
_chemical_formula_sum 'C16 H14 N2 S'
_chemical_formula_weight 266.35
_space_group_IT_number 29
_symmetry_cell_setting orthorhombic
_symmetry_space_group_name_Hall 'P 2c -2ac'
_symmetry_space_group_name_H-M 'P c a 21'
_audit_creation_method 'WinGX routine CIF_UPDATE'
_cell_angle_alpha 90
_cell_angle_beta 90
_cell_angle_gamma 90
_cell_formula_units_Z 4
_cell_length_a 22.775(4)
_cell_length_b 5.3810(10)
_cell_length_c 10.587(2)
_cell_measurement_reflns_used 25
_cell_measurement_temperature 293(2)
_cell_measurement_theta_max 25
_cell_measurement_theta_min 10
_cell_volume 1297.5(4)
_computing_cell_refinement 'CAD-4 EXPRESS'
_computing_data_collection 'CAD-4 EXPRESS (Enraf--Nonius, 1994)'
_computing_data_reduction 'XCAD4 (Harms & Wocadlo, 1995)'
_computing_molecular_graphics 'ORTEP-3 for Windows (Farrugia, 1997)'
_computing_publication_material 'WinGX (Farrugia, 1999)'
_computing_structure_refinement 'SHELXL97 (Sheldrick, 1997)'
_computing_structure_solution 'SIR97 (Altomare et al., 1999)'
_diffrn_measured_fraction_theta_full 1
_diffrn_measured_fraction_theta_max 1
_diffrn_measurement_device '\k-geometry diffractometer'
_diffrn_measurement_device_type 'Enraf--Nonius TurboCAD-4'
_diffrn_measurement_method 'non-profiled \w'
_diffrn_radiation_type MoK\a
_diffrn_radiation_wavelength 0.71073
_diffrn_reflns_av_R_equivalents 0.0186
_diffrn_reflns_limit_h_max 27
_diffrn_reflns_limit_h_min -1
_diffrn_reflns_limit_k_max 6
_diffrn_reflns_limit_k_min 0
_diffrn_reflns_limit_l_max 12
_diffrn_reflns_limit_l_min 0
_diffrn_reflns_number 1274
_diffrn_reflns_theta_full 24.98
_diffrn_reflns_theta_max 24.98
_diffrn_reflns_theta_min 1.79
_diffrn_standards_decay_% 1
_diffrn_standards_interval_time 120
_diffrn_standards_number 3
_exptl_absorpt_coefficient_mu 0.236
_exptl_absorpt_correction_T_max 0.9767
_exptl_absorpt_correction_T_min 0.9537
_exptl_absorpt_correction_type psi-scan
_exptl_absorpt_process_details '(North, Phillips & Mathews, 1968)'
_exptl_crystal_colour white
_exptl_crystal_density_diffrn 1.364
_exptl_crystal_density_method 'not measured'
_exptl_crystal_description irregular
_exptl_crystal_F_000 560
_exptl_crystal_size_max 0.40
_exptl_crystal_size_mid 0.30
_exptl_crystal_size_min 0.08
_refine_diff_density_max 0.16
_refine_diff_density_min -0.20
_refine_ls_extinction_method none
_refine_ls_goodness_of_fit_ref 1.069
_refine_ls_hydrogen_treatment constr
_refine_ls_matrix_type full
_refine_ls_number_parameters 172
_refine_ls_number_reflns 1214
_refine_ls_number_restraints 1
_refine_ls_restrained_S_all 1.068
_refine_ls_R_factor_gt 0.041
_refine_ls_shift/su_max 0
_refine_ls_structure_factor_coef Fsqd
_refine_ls_weighting_details 'calc w = 1/[\s^2^(Fo^2^)+(0.0457P)^2^] where P = (Fo^2^+2Fc^2^)/3'
_refine_ls_weighting_scheme calc
_refine_ls_wR_factor_ref 0.099
_reflns_number_gt 844
_reflns_number_total 1214
_reflns_threshold_expression I>2\s(I)
_cod_data_source_file fl6017.cif
_cod_data_source_block 4
_cod_database_code 2201982
_cod_database_fobs_code 2201982

loop_
_symmetry_equiv_pos_as_xyz
'x, y, z'
'-x, -y, z+1/2'
'-x+1/2, y, z+1/2'
'x+1/2, -y, z'

loop_
_atom_site_label
_atom_site_fract_x
_atom_site_fract_y
_atom_site_fract_z
_atom_site_U_iso_or_equiv
_atom_site_adp_type
_atom_site_calc_flag
_atom_site_refinement_flags
_atom_site_occupancy
_atom_site_disorder_assembly
_atom_site_disorder_group
_atom_site_type_symbol
C1 0.44282(18) 0.5428(9) 0.4459(5) 0.0481(12) Uani d . 1 . . C
C2 0.4880(2) 0.5195(11) 0.3583(6) 0.0621(14) Uani d . 1 . . C
H2 0.4872 0.3901 0.3001 0.075 Uiso calc R 1 . . H
C3 0.5338(2) 0.6865(11) 0.3570(5) 0.0651(15) Uani d . 1 . . C
H3 0.5632 0.6733 0.2964 0.078 Uiso calc R 1 . . H
C4 0.5358(2) 0.8722(10) 0.4454(6) 0.0663(15) Uani d . 1 . . C
H4 0.5668 0.9848 0.4446 0.08 Uiso calc R 1 . . H
C5 0.49222(17) 0.8941(8) 0.5358(6) 0.0561(13) Uani d . 1 . . C
H5 0.4945 1.0178 0.597 0.067 Uiso calc R 1 . . H
C6 0.44493(16) 0.7300(8) 0.5349(5) 0.0464(11) Uani d . 1 . . C
C7 0.35008(18) 0.6674(8) 0.6054(5) 0.0424(11) Uani d . 1 . . C
C8 0.33665(18) 0.5082(9) 0.4924(4) 0.0466(12) Uani d . 1 . . C
H8 0.3233 0.6156 0.4234 0.056 Uiso calc R 1 . . H
C9 0.39129(18) 0.3705(10) 0.4496(6) 0.0620(14) Uani d . 1 . . C
H9A 0.3993 0.2346 0.5073 0.074 Uiso calc R 1 . . H
H9B 0.3848 0.3009 0.3662 0.074 Uiso calc R 1 . . H
C10 0.3196(2) 0.8677(12) 0.7997(5) 0.0667(16) Uani d . 1 . . C
H10A 0.2856 0.8877 0.8521 0.1 Uiso calc R 1 . . H
H10B 0.333 1.0277 0.7716 0.1 Uiso calc R 1 . . H
H10C 0.3502 0.7881 0.8473 0.1 Uiso calc R 1 . . H
C11 0.2448(2) 0.6820(8) 0.6598(4) 0.0447(11) Uani d . 1 . . C
C12 0.20197(19) 0.8427(10) 0.7052(5) 0.0514(12) Uani d . 1 . . C
H12 0.213 0.9802 0.7528 0.062 Uiso calc R 1 . . H
C13 0.1426(2) 0.8009(10) 0.6803(5) 0.0601(14) Uani d . 1 . . C
H13 0.1145 0.9095 0.7118 0.072 Uiso calc R 1 . . H
C14 0.1258(2) 0.5990(10) 0.6092(6) 0.0608(15) Uani d . 1 . . C
H14 0.0862 0.5683 0.5939 0.073 Uiso calc R 1 . . H
C15 0.16821(19) 0.4428(10) 0.5609(5) 0.0589(15) Uani d . 1 . . C
H15 0.1571 0.3084 0.5111 0.071 Uiso calc R 1 . . H
C16 0.22696(17) 0.4831(8) 0.5854(5) 0.0483(12) Uani d . 1 . . C
N1 0.40020(14) 0.7687(7) 0.6254(4) 0.0468(10) Uani d . 1 . . N
N2 0.30480(15) 0.7159(7) 0.6911(4) 0.0459(10) Uani d . 1 . . N
S1 0.28038(5) 0.2798(2) 0.52419(16) 0.0649(5) Uani d . 1 . . S

loop_
_atom_site_aniso_label
_atom_site_aniso_U_11
_atom_site_aniso_U_22
_atom_site_aniso_U_33
_atom_site_aniso_U_12
_atom_site_aniso_U_13
_atom_site_aniso_U_23
C1 0.042(2) 0.050(3) 0.052(3) 0.004(2) -0.007(3) 0.002(3)
C2 0.047(3) 0.074(3) 0.066(3) 0.007(3) 0.002(3) -0.005(4)
C3 0.045(3) 0.086(4) 0.064(4) 0.010(3) 0.010(3) 0.012(4)
C4 0.040(3) 0.062(3) 0.097(4) -0.002(2) 0.010(4) 0.009(4)
C5 0.038(2) 0.056(3) 0.075(3) -0.004(2) -0.001(3) -0.006(3)
C6 0.037(2) 0.048(3) 0.055(3) 0.006(2) -0.006(3) 0.005(3)
C7 0.043(2) 0.038(3) 0.046(3) 0.003(2) -0.007(2) 0.010(3)
C8 0.046(2) 0.044(3) 0.050(3) -0.007(2) -0.006(2) 0.005(2)
C9 0.052(3) 0.059(3) 0.075(4) 0.004(3) -0.001(3) -0.012(3)
C10 0.055(3) 0.101(4) 0.044(3) -0.016(3) 0.002(3) -0.017(3)
C11 0.041(2) 0.049(3) 0.044(3) -0.012(2) -0.002(2) 0.016(2)
C12 0.046(3) 0.056(3) 0.052(3) -0.009(2) 0.007(3) 0.001(3)
C13 0.046(3) 0.068(4) 0.066(4) 0.002(3) 0.011(3) 0.012(3)
C14 0.041(3) 0.063(3) 0.078(4) -0.010(3) -0.004(3) 0.009(4)
C15 0.048(3) 0.057(3) 0.071(4) -0.011(2) -0.004(3) 0.001(3)
C16 0.043(3) 0.044(3) 0.058(3) -0.008(2) 0.000(2) 0.008(3)
N1 0.0348(18) 0.053(2) 0.052(2) -0.0056(18) -0.0017(19) 0.000(2)
N2 0.0397(19) 0.059(3) 0.039(2) -0.0085(19) -0.0001(19) 0.005(2)
S1 0.0509(6) 0.0467(7) 0.0972(11) -0.0108(6) 0.0043(9) -0.0094(10)

loop_
_atom_type_symbol
_atom_type_description
_atom_type_scat_dispersion_real
_atom_type_scat_dispersion_imag
_atom_type_scat_source
C C 0.0033 0.0016 'International Tables Vol C Tables 4.2.6.8 and 6.1.1.4'
H H 0 0 'International Tables Vol C Tables 4.2.6.8 and 6.1.1.4'
N N 0.0061 0.0033 'International Tables Vol C Tables 4.2.6.8 and 6.1.1.4'
S S 0.1246 0.1234 'International Tables Vol C Tables 4.2.6.8 and 6.1.1.4'

loop_
_geom_angle_atom_site_label_1
_geom_angle_atom_site_label_2
_geom_angle_atom_site_label_3
_geom_angle
C6 C1 C2 119.7(4)
C6 C1 C9 117.5(4)
C2 C1 C9 122.8(5)
C3 C2 C1 120.6(5)
C3 C2 H2 119.7
C1 C2 H2 119.7
C4 C3 C2 119.6(5)
C4 C3 H3 120.2
C2 C3 H3 120.2
C3 C4 C5 120.7(5)
C3 C4 H4 119.6
C5 C4 H4 119.6
C4 C5 C6 119.7(5)
C4 C5 H5 120.1
C6 C5 H5 120.1
C1 C6 C5 119.6(5)
C1 C6 N1 123.0(4)
C5 C6 N1 117.3(5)
N1 C7 N2 118.0(4)
N1 C7 C8 123.7(4)
N2 C7 C8 118.2(4)
C7 C8 C9 110.4(4)
C7 C8 S1 112.6(3)
C9 C8 S1 107.8(3)
C7 C8 H8 108.7
C9 C8 H8 108.7
S1 C8 H8 108.7
C1 C9 C8 110.4(4)
C1 C9 H9A 109.6
C8 C9 H9A 109.6
C1 C9 H9B 109.6
C8 C9 H9B 109.6
H9A C9 H9B 108.1
N2 C10 H10A 109.5
N2 C10 H10B 109.5
H10A C10 H10B 109.5
N2 C10 H10C 109.5
H10A C10 H10C 109.5
H10B C10 H10C 109.5
C16 C11 C12 118.0(4)
C16 C11 N2 120.9(4)
C12 C11 N2 121.1(4)
C11 C12 C13 121.0(5)
C11 C12 H12 119.5
C13 C12 H12 119.5
C14 C13 C12 120.0(5)
C14 C13 H13 120
C12 C13 H13 120
C13 C14 C15 119.3(5)
C13 C14 H14 120.4
C15 C14 H14 120.4
C14 C15 C16 120.9(5)
C14 C15 H15 119.6
C16 C15 H15 119.6
C15 C16 C11 120.8(4)
C15 C16 S1 120.2(4)
C11 C16 S1 119.0(3)
C7 N1 C6 117.8(4)
C7 N2 C11 122.3(4)
C7 N2 C10 116.6(3)
C11 N2 C10 118.8(4)
C16 S1 C8 97.8(2)

loop_
_geom_bond_atom_site_label_1
_geom_bond_atom_site_label_2
_geom_bond_site_symmetry_2
_geom_bond_distance
_geom_bond_publ_flag
C1 C6 . 1.381(6) ?
C1 C2 . 1.391(7) ?
C1 C9 . 1.496(6) ?
C2 C3 . 1.377(7) ?
C2 H2 . 0.93 ?
C3 C4 . 1.370(8) ?
C3 H3 . 0.93 ?
C4 C5 . 1.384(7) ?
C4 H4 . 0.93 ?
C5 C6 . 1.393(5) ?
C5 H5 . 0.93 ?
C6 N1 . 1.414(5) ?
C7 N1 . 1.283(5) ?
C7 N2 . 1.399(6) ?
C7 C8 . 1.503(6) ?
C8 C9 . 1.517(6) ?
C8 S1 . 1.807(4) ?
C8 H8 . 0.98 ?
C9 H9A . 0.97 ?
C9 H9B . 0.97 ?
C10 N2 . 1.450(6) ?
C10 H10A . 0.96 ?
C10 H10B . 0.96 ?
C10 H10C . 0.96 ?
C11 C16 . 1.390(6) ?
C11 C12 . 1.390(7) ?
C11 N2 . 1.417(6) ?
C12 C13 . 1.395(6) ?
C12 H12 . 0.93 ?
C13 C14 . 1.376(7) ?
C13 H13 . 0.93 ?
C14 C15 . 1.379(7) ?
C14 H14 . 0.93 ?
C15 C16 . 1.380(5) ?
C15 H15 . 0.93 ?
C16 S1 . 1.760(5) ?

loop_
_cod_related_entry_id
_cod_related_entry_database
_cod_related_entry_code
1 ChemSpider 9240535
